data_4075404
loop_
_publ_author_name
'Wang, Jianhui'
'Smith, Joanna'
'Zheng, Chong'
'Maguire, John A.'
'Hosmane, Narayan S.'

_publ_section_title
;
 Chemistry of C-Trimethylsilyl-Substituted Heterocarboranes. 32. Synthetic
 and Structural Investigations on Half-Sandwich
 Lanthanacarboranes:&#x00A0; Important Synthons in Metallacarborane
 Chemistry
;
_journal_issue 17
_journal_name_full Organometallics
_journal_page_first 4118
_journal_paper_doi 10.1021/om060268k
_journal_volume 25
_journal_year 2006
_chemical_formula_sum 'C20 H46 B4 Br O3 Si2 Sm'
_chemical_formula_weight 664.25
_chemical_name_systematic
; 
 ? 
;
_space_group_IT_number 14
_symmetry_cell_setting monoclinic
_symmetry_space_group_name_Hall '-P 2yn'
_symmetry_space_group_name_H-M 'P 1 21/n 1'
_atom_sites_solution_hydrogens geom
_atom_sites_solution_primary direct
_atom_sites_solution_secondary difmap
_audit_creation_method SHELXL-97
_cell_angle_alpha 90.00
_cell_angle_beta 108.869(3)
_cell_angle_gamma 90.00
_cell_formula_units_Z 4
_cell_length_a 15.848(3)
_cell_length_b 11.644(2)
_cell_length_c 16.909(3)
_cell_measurement_reflns_used 566
_cell_measurement_temperature 213(2)
_cell_measurement_theta_max 14
_cell_measurement_theta_min -14
_cell_volume 2952.6(9)
_computing_cell_refinement 'SMART and SAINT (Bruker, 1999)'
_computing_data_collection 'SMART (Bruker, 1999)'
_computing_data_reduction 'SAINT (Bruker, 1999)'
_computing_molecular_graphics 'SHELXTL (Sheldrick, 1997)'
_computing_publication_material 'SHELXTL (Sheldrick, 1997)'
_computing_structure_refinement 'SHELXTL (Sheldrick, 1997)'
_computing_structure_solution 'SIR97 (Altomare et al., 1999)'
_diffrn_ambient_temperature 213(2)
_diffrn_detector_area_resol_mean 0
_diffrn_measured_fraction_theta_full 0.986
_diffrn_measured_fraction_theta_max 0.986
_diffrn_measurement_device_type 'Siemens SMART CCD  PLATFORM'
_diffrn_measurement_method '\w scans'
_diffrn_radiation_monochromator graphite
_diffrn_radiation_source 'fine-focus sealed tube'
_diffrn_radiation_type MoK\a
_diffrn_radiation_wavelength 0.71073
_diffrn_reflns_av_R_equivalents 0.0418
_diffrn_reflns_av_sigmaI/netI 0.0361
_diffrn_reflns_limit_h_max 15
_diffrn_reflns_limit_h_min -15
_diffrn_reflns_limit_k_max 11
_diffrn_reflns_limit_k_min -11
_diffrn_reflns_limit_l_max 17
_diffrn_reflns_limit_l_min -17
_diffrn_reflns_number 11657
_diffrn_reflns_theta_full 21.00
_diffrn_reflns_theta_max 21.00
_diffrn_reflns_theta_min 1.53
_diffrn_standards_decay_% 0
_diffrn_standards_interval_count 0
_diffrn_standards_interval_time 0
_diffrn_standards_number 0
_exptl_absorpt_coefficient_mu 3.441
_exptl_absorpt_correction_T_max 1.000
_exptl_absorpt_correction_T_min 0.691728
_exptl_absorpt_correction_type multi-scan
_exptl_absorpt_process_details 'SADABS (Sheldrick, 2000)'
_exptl_crystal_colour light-yellow
_exptl_crystal_density_diffrn 1.494
_exptl_crystal_density_method 'not measured'
_exptl_crystal_description fragment
_exptl_crystal_F_000 1340
_exptl_crystal_size_max 0.32
_exptl_crystal_size_mid 0.32
_exptl_crystal_size_min 0.28
_refine_diff_density_max 0.979
_refine_diff_density_min -2.541
_refine_diff_density_rms 0.173
_refine_ls_extinction_coef 0.00000(15)
_refine_ls_extinction_expression Fc^*^=kFc[1+0.001xFc^2^\l^3^/sin(2\q)]^-1/4^
_refine_ls_extinction_method SHELXL
_refine_ls_goodness_of_fit_ref 1.539
_refine_ls_hydrogen_treatment constr
_refine_ls_matrix_type full
_refine_ls_number_parameters 327
_refine_ls_number_reflns 3116
_refine_ls_number_restraints 0
_refine_ls_restrained_S_all 1.539
_refine_ls_R_factor_all 0.0974
_refine_ls_R_factor_gt 0.0955
_refine_ls_shift/su_max 1.827
_refine_ls_shift/su_mean 0.022
_refine_ls_structure_factor_coef Fsqd
_refine_ls_weighting_details 'calc w=1/[\s^2^(Fo^2^)+(0.0000P)^2^+98.5105P] where P=(Fo^2^+2Fc^2^)/3'
_refine_ls_weighting_scheme calc
_refine_ls_wR_factor_gt 0.1902
_refine_ls_wR_factor_ref 0.1909
_reflns_number_gt 3061
_reflns_number_total 3116
_reflns_threshold_expression >2sigma(I)
_cod_data_source_file om060268ksi20060525_065827.cif
_cod_data_source_block C8_hos228a
_cod_original_cell_volume 2952.7(10)
_cod_original_sg_symbol_H-M 'P 21/n'
_cod_database_code 4075404

loop_
_symmetry_equiv_pos_as_xyz
'x, y, z'
'-x+1/2, y+1/2, -z+1/2'
'-x, -y, -z'
'x-1/2, -y-1/2, z-1/2'

loop_
_atom_site_label
_atom_site_type_symbol
_atom_site_fract_x
_atom_site_fract_y
_atom_site_fract_z
_atom_site_U_iso_or_equiv
_atom_site_adp_type
_atom_site_occupancy
_atom_site_symmetry_multiplicity
_atom_site_calc_flag
_atom_site_refinement_flags
Sm Sm 0.41884(6) 0.13964(8) 0.94597(6) 0.0196(4) Uani 1 1 d .
Br Br 0.38430(17) 0.34676(19) 1.00873(15) 0.0488(7) Uani 1 1 d .
Si1 Si 0.8325(4) -0.0963(6) 1.0173(4) 0.0419(17) Uani 1 1 d .
Si2 Si 0.6260(4) -0.1278(6) 0.8214(4) 0.0383(16) Uani 1 1 d .
C1 C 0.7151(13) -0.0508(18) 1.0040(11) 0.029(5) Uani 1 1 d .
C2 C 0.6377(12) -0.0626(17) 0.9268(12) 0.025(5) Uani 1 1 d .
B3 B 0.5612(14) 0.0204(17) 0.9312(12) 0.013(5) Uani 1 1 d .
H3 H 0.5121 0.0156 0.8673 0.03(5) Uiso 1 1 calc R
B4 B 0.5965(15) 0.0936(17) 1.0146(13) 0.021(6) Uani 1 1 d .
H4 H 0.5915 0.1732 1.0489 0.05(6) Uiso 1 1 calc R
B5 B 0.6971(15) 0.0385(18) 1.0625(13) 0.022(6) Uani 1 1 d .
H5 H 0.7451 0.0702 1.1219 0.01(4) Uiso 1 1 calc R
B6 B 0.6712(17) 0.074(2) 0.9572(13) 0.031(6) Uani 1 1 d .
H6 H 0.7000 0.1412 0.9269 0.03(5) Uiso 1 1 calc R
O11 O 0.4798(9) 0.2754(11) 0.8635(7) 0.028(3) Uani 1 1 d .
C12 C 0.5388(16) 0.369(2) 0.8991(13) 0.049(7) Uani 1 1 d .
H12A H 0.5908 0.3417 0.9443 0.00(4) Uiso 1 1 calc R
H12B H 0.5080 0.4270 0.9219 0.03(6) Uiso 1 1 calc R
C13 C 0.5670(16) 0.420(2) 0.8304(13) 0.045(6) Uani 1 1 d .
H13A H 0.6279 0.4499 0.8519 0.07(8) Uiso 1 1 calc R
H13B H 0.5267 0.4817 0.8020 0.00(4) Uiso 1 1 calc R
C14 C 0.5617(16) 0.321(2) 0.7729(13) 0.042(6) Uani 1 1 d .
H14A H 0.5531 0.3461 0.7156 0.08(8) Uiso 1 1 calc R
H14B H 0.6150 0.2720 0.7921 0.07(8) Uiso 1 1 calc R
C15 C 0.4812(15) 0.2601(18) 0.7795(12) 0.034(6) Uani 1 1 d .
H15A H 0.4271 0.2924 0.7395 0.01(4) Uiso 1 1 calc R
H15B H 0.4840 0.1782 0.7673 0.00(4) Uiso 1 1 calc R
O21 O 0.3189(8) 0.1304(12) 0.8042(8) 0.032(3) Uani 1 1 d .
C22 C 0.3069(12) 0.0365(17) 0.7455(12) 0.026(5) Uani 1 1 d .
H22A H 0.3210 -0.0371 0.7750 0.00(4) Uiso 1 1 calc R
H22B H 0.3451 0.0463 0.7106 0.06(8) Uiso 1 1 calc R
C23 C 0.2122(14) 0.0416(19) 0.6946(15) 0.041(6) Uani 1 1 d .
H23A H 0.1748 0.0011 0.7217 0.12(13) Uiso 1 1 calc R
H23B H 0.2023 0.0089 0.6389 0.06(7) Uiso 1 1 calc R
C24 C 0.1943(16) 0.166(2) 0.6900(18) 0.059(8) Uani 1 1 d .
H24A H 0.2101 0.2010 0.6438 0.08(10) Uiso 1 1 calc R
H24B H 0.1311 0.1814 0.6813 0.07(8) Uiso 1 1 calc R
C25 C 0.2485(14) 0.213(2) 0.7683(14) 0.044(6) Uani 1 1 d .
H25A H 0.2129 0.2242 0.8055 0.00(4) Uiso 1 1 calc R
H25B H 0.2737 0.2867 0.7599 0.11(12) Uiso 1 1 calc R
O31 O 0.889(3) 0.359(3) 1.0932(16) 0.152(13) Uani 1 1 d .
C32 C 0.936(5) 0.322(7) 1.054(3) 0.25(4) Uani 1 1 d .
H32A H 0.9488 0.2413 1.0687 0.16(17) Uiso 1 1 calc R
H32B H 0.9932 0.3637 1.0729 0.2(3) Uiso 1 1 calc R
C33 C 0.900(4) 0.332(7) 0.965(2) 0.16(2) Uani 1 1 d .
H33A H 0.9413 0.3703 0.9417 0.3(4) Uiso 1 1 calc R
H33B H 0.8838 0.2566 0.9388 0.4(6) Uiso 1 1 calc R
C34 C 0.830(3) 0.394(5) 0.958(2) 0.17(3) Uani 1 1 d .
H34A H 0.7750 0.3538 0.9265 0.11(12) Uiso 1 1 calc R
H34B H 0.8329 0.4677 0.9306 0.13(16) Uiso 1 1 calc R
C35 C 0.838(6) 0.407(7) 1.037(3) 0.48(10) Uani 1 1 d .
H35A H 0.8474 0.4889 1.0485 0.3(3) Uiso 1 1 calc R
H35B H 0.7787 0.3892 1.0409 0.01(4) Uiso 1 1 calc R
C101 C 0.849(2) -0.255(2) 1.0252(19) 0.065(8) Uani 1 1 d .
H10A H 0.8093 -0.2909 0.9752 0.3(3) Uiso 1 1 calc R
H10B H 0.8348 -0.2829 1.0736 0.06(7) Uiso 1 1 calc R
H10C H 0.9100 -0.2730 1.0310 0.15(15) Uiso 1 1 calc R
C102 C 0.8723(17) -0.039(3) 0.9334(16) 0.069(9) Uani 1 1 d .
H10D H 0.8645 0.0440 0.9301 0.09(12) Uiso 1 1 calc R
H10E H 0.8383 -0.0730 0.8804 0.02(5) Uiso 1 1 calc R
H10F H 0.9350 -0.0570 0.9458 0.05(7) Uiso 1 1 calc R
C103 C 0.9073(17) -0.037(3) 1.1171(16) 0.064(8) Uani 1 1 d .
H10G H 0.9042 0.0461 1.1154 0.00(4) Uiso 1 1 calc R
H10H H 0.9681 -0.0614 1.1252 0.02(5) Uiso 1 1 calc R
H10I H 0.8888 -0.0651 1.1630 0.2(2) Uiso 1 1 calc R
C201 C 0.7011(17) -0.249(2) 0.8160(15) 0.056(7) Uani 1 1 d .
H20A H 0.6955 -0.3100 0.8528 0.02(5) Uiso 1 1 calc R
H20B H 0.7623 -0.2218 0.8334 0.06(8) Uiso 1 1 calc R
H20C H 0.6845 -0.2771 0.7591 0.10(10) Uiso 1 1 calc R
C202 C 0.5118(18) -0.185(2) 0.7773(16) 0.060(8) Uani 1 1 d .
H20D H 0.5029 -0.2456 0.8133 0.07(9) Uiso 1 1 calc R
H20E H 0.5035 -0.2160 0.7220 0.13(14) Uiso 1 1 calc R
H20F H 0.4691 -0.1240 0.7735 0.2(2) Uiso 1 1 calc R
C203 C 0.642(2) -0.009(2) 0.7524(14) 0.062(8) Uani 1 1 d .
H20G H 0.7011 0.0227 0.7762 0.15(18) Uiso 1 1 calc R
H20H H 0.5977 0.0500 0.7482 0.09(10) Uiso 1 1 calc R
H20I H 0.6347 -0.0398 0.6973 0.05(6) Uiso 1 1 calc R

loop_
_atom_site_aniso_label
_atom_site_aniso_U_11
_atom_site_aniso_U_22
_atom_site_aniso_U_33
_atom_site_aniso_U_23
_atom_site_aniso_U_13
_atom_site_aniso_U_12
Sm 0.0238(6) 0.0172(6) 0.0163(6) -0.0027(5) 0.0044(4) -0.0029(5)
Br 0.0783(18) 0.0233(13) 0.0534(15) -0.0059(12) 0.0331(13) 0.0007(13)
Si1 0.030(4) 0.059(5) 0.036(4) -0.013(3) 0.009(3) -0.001(3)
Si2 0.044(4) 0.046(4) 0.027(3) -0.005(3) 0.014(3) 0.003(3)
C1 0.024(12) 0.047(14) 0.016(11) 0.001(10) 0.004(9) 0.001(10)
C2 0.018(11) 0.027(12) 0.033(12) 0.007(10) 0.011(10) 0.001(9)
B3 0.026(13) 0.010(11) 0.007(11) 0.001(9) 0.009(10) 0.000(10)
B4 0.041(14) 0.002(11) 0.025(13) -0.034(10) 0.018(11) 0.010(10)
B5 0.042(15) 0.021(13) 0.007(11) -0.024(10) 0.016(11) -0.017(11)
B6 0.055(17) 0.020(13) 0.014(13) 0.009(11) 0.004(12) -0.010(12)
O11 0.045(9) 0.022(8) 0.021(8) -0.014(6) 0.017(7) -0.021(7)
C12 0.069(17) 0.033(14) 0.034(14) 0.007(13) 0.003(13) -0.016(14)
C13 0.044(16) 0.041(15) 0.041(14) 0.028(13) 0.002(12) 0.008(13)
C14 0.051(16) 0.050(16) 0.025(13) 0.006(12) 0.014(11) 0.003(13)
C15 0.055(16) 0.023(13) 0.026(13) -0.006(10) 0.014(12) -0.006(11)
O21 0.032(8) 0.033(8) 0.024(7) -0.002(7) -0.002(6) 0.014(7)
C22 0.021(12) 0.028(13) 0.021(11) 0.007(10) -0.003(10) -0.003(9)
C23 0.033(14) 0.036(15) 0.046(15) -0.021(12) 0.002(12) 0.001(11)
C24 0.028(15) 0.061(19) 0.08(2) -0.012(16) 0.002(14) -0.001(13)
C25 0.016(12) 0.060(17) 0.050(16) -0.019(13) 0.003(12) 0.004(12)
O31 0.22(3) 0.19(3) 0.051(16) 0.042(19) 0.05(2) 0.04(3)
C32 0.23(8) 0.45(12) 0.09(4) 0.11(5) 0.09(4) 0.22(8)
C33 0.14(4) 0.29(8) 0.06(3) 0.01(4) 0.03(3) 0.07(5)
C34 0.07(3) 0.33(8) 0.10(3) 0.12(4) 0.02(3) 0.10(4)
C35 0.9(2) 0.55(16) 0.22(7) 0.20(9) 0.45(12) 0.47(16)
C101 0.07(2) 0.050(17) 0.08(2) 0.042(16) 0.027(17) 0.047(15)
C102 0.036(17) 0.11(3) 0.056(19) -0.033(18) 0.013(14) -0.013(17)
C103 0.046(18) 0.08(2) 0.061(19) -0.025(16) 0.005(15) 0.003(15)
C201 0.059(19) 0.08(2) 0.033(15) -0.017(15) 0.015(13) 0.006(15)
C202 0.08(2) 0.053(17) 0.037(16) -0.006(14) 0.001(14) 0.008(15)
C203 0.12(3) 0.050(17) 0.023(14) -0.007(12) 0.034(16) 0.005(19)

loop_
_atom_type_symbol
_atom_type_description
_atom_type_scat_dispersion_real
_atom_type_scat_dispersion_imag
_atom_type_scat_source
C C 0.0033 0.0016 'International Tables Vol C Tables 4.2.6.8 and 6.1.1.4'
B B 0.0013 0.0007 'International Tables Vol C Tables 4.2.6.8 and 6.1.1.4'
O O 0.0106 0.0060 'International Tables Vol C Tables 4.2.6.8 and 6.1.1.4'
Si Si 0.0817 0.0704 'International Tables Vol C Tables 4.2.6.8 and 6.1.1.4'
Br Br -0.2901 2.4595 'International Tables Vol C Tables 4.2.6.8 and 6.1.1.4'
Sm Sm -0.1638 3.4418 'International Tables Vol C Tables 4.2.6.8 and 6.1.1.4'
H H 0.0000 0.0000 'International Tables Vol C Tables 4.2.6.8 and 6.1.1.4'

loop_
_geom_angle_atom_site_label_1
_geom_angle_atom_site_label_2
_geom_angle_atom_site_label_3
_geom_angle
_geom_angle_site_symmetry_1
_geom_angle_site_symmetry_3
O21 Sm O11 73.8(4) . .
O21 Sm B4 132.0(5) . .
O11 Sm B4 80.2(6) . .
O21 Sm B3 100.5(5) . .
O11 Sm B3 77.9(5) . .
B4 Sm B3 33.8(6) . .
O21 Sm C1 88.0(5) . 3_657
O11 Sm C1 153.1(5) . 3_657
B4 Sm C1 126.3(6) . 3_657
B3 Sm C1 125.8(6) . 3_657
O21 Sm B3 127.1(6) . 3_657
O11 Sm B3 152.2(5) . 3_657
B4 Sm B3 72.1(7) . 3_657
B3 Sm B3 80.0(6) . 3_657
C1 Sm B3 54.3(6) 3_657 3_657
O21 Sm C2 119.4(5) . 3_657
O11 Sm C2 158.4(5) . 3_657
B4 Sm C2 99.0(6) . 3_657
B3 Sm C2 113.3(6) . 3_657
C1 Sm C2 31.4(6) 3_657 3_657
B3 Sm C2 33.4(6) 3_657 3_657
O21 Sm B5 72.6(6) . 3_657
O11 Sm B5 145.3(5) . 3_657
B4 Sm B5 117.1(7) . 3_657
B3 Sm B5 99.8(6) . 3_657
C1 Sm B5 32.3(6) 3_657 3_657
B3 Sm B5 55.6(7) 3_657 3_657
C2 Sm B5 53.8(6) 3_657 3_657
O21 Sm Br 105.8(3) . .
O11 Sm Br 79.8(3) . .
B4 Sm Br 108.3(4) . .
B3 Sm Br 138.8(4) . .
C1 Sm Br 86.6(4) 3_657 .
B3 Sm Br 107.0(4) 3_657 .
C2 Sm Br 80.1(4) 3_657 .
B5 Sm Br 117.9(4) 3_657 .
O21 Sm B4 96.5(6) . 3_657
O11 Sm B4 144.9(5) . 3_657
B4 Sm B4 82.3(7) . 3_657
B3 Sm B4 70.7(6) . 3_657
C1 Sm B4 55.1(6) 3_657 3_657
B3 Sm B4 33.1(6) 3_657 3_657
C2 Sm B4 54.9(6) 3_657 3_657
B5 Sm B4 34.8(7) 3_657 3_657
Br Sm B4 134.9(4) . 3_657
C102 Si1 C103 106.7(13) . .
C102 Si1 C101 109.9(14) . .
C103 Si1 C101 105.7(14) . .
C102 Si1 C1 112.0(11) . .
C103 Si1 C1 108.8(11) . .
C101 Si1 C1 113.3(12) . .
C202 Si2 C201 105.4(13) . .
C202 Si2 C203 109.0(14) . .
C201 Si2 C203 108.0(13) . .
C202 Si2 C2 108.1(10) . .
C201 Si2 C2 118.6(10) . .
C203 Si2 C2 107.4(10) . .
C2 C1 B5 111.1(17) . .
C2 C1 B6 64.6(13) . .
B5 C1 B6 65.3(14) . .
C2 C1 Si1 125.9(14) . .
B5 C1 Si1 120.0(15) . .
B6 C1 Si1 122.7(14) . .
C2 C1 Sm 74.5(10) . 3_657
B5 C1 Sm 74.3(11) . 3_657
B6 C1 Sm 103.2(12) . 3_657
Si1 C1 Sm 134.1(10) . 3_657
C1 C2 B3 109.5(16) . .
C1 C2 B6 63.8(14) . .
B3 C2 B6 65.2(14) . .
C1 C2 Si2 132.0(14) . .
B3 C2 Si2 116.7(13) . .
B6 C2 Si2 125.8(13) . .
C1 C2 Sm 74.1(10) . 3_657
B3 C2 Sm 73.2(10) . 3_657
B6 C2 Sm 102.6(12) . 3_657
Si2 C2 Sm 130.8(9) . 3_657
C2 B3 B4 108.5(16) . .
C2 B3 B6 61.0(13) . .
B4 B3 B6 63.5(13) . .
C2 B3 Sm 172.3(13) . .
B4 B3 Sm 73.1(10) . .
B6 B3 Sm 125.1(12) . .
C2 B3 Sm 73.4(10) . 3_657
B4 B3 Sm 76.7(11) . 3_657
B6 B3 Sm 100.9(11) . 3_657
Sm B3 Sm 100.0(6) . 3_657
B3 B4 B5 103.4(14) . .
B3 B4 B6 63.3(12) . .
B5 B4 B6 60.8(12) . .
B3 B4 Sm 73.1(11) . .
B5 B4 Sm 167.4(14) . .
B6 B4 Sm 125.0(13) . .
B3 B4 Sm 70.2(10) . 3_657
B5 B4 Sm 69.9(10) . 3_657
B6 B4 Sm 97.5(10) . 3_657
Sm B4 Sm 97.7(7) . 3_657
C1 B5 B4 107.3(15) . .
C1 B5 B6 62.0(13) . .
B4 B5 B6 62.6(14) . .
C1 B5 Sm 73.4(11) . 3_657
B4 B5 Sm 75.3(11) . 3_657
B6 B5 Sm 101.2(12) . 3_657
C1 B6 C2 51.6(11) . .
C1 B6 B5 52.6(12) . .
C2 B6 B5 91.8(14) . .
C1 B6 B3 92.0(14) . .
C2 B6 B3 53.8(11) . .
B5 B6 B3 93.2(15) . .
C1 B6 B4 95.8(15) . .
C2 B6 B4 94.9(15) . .
B5 B6 B4 56.6(13) . .
B3 B6 B4 53.2(12) . .
C12 O11 C15 107.0(14) . .
C12 O11 Sm 124.3(11) . .
C15 O11 Sm 127.2(10) . .
O11 C12 C13 107.0(17) . .
C12 C13 C14 103.5(18) . .
C15 C14 C13 100.7(18) . .
O11 C15 C14 107.6(16) . .
C25 O21 C22 107.5(14) . .
C25 O21 Sm 123.9(11) . .
C22 O21 Sm 127.9(10) . .
O21 C22 C23 104.7(16) . .
C22 C23 C24 102.3(18) . .
C25 C24 C23 106(2) . .
C24 C25 O21 106.9(18) . .
C32 O31 C35 97(4) . .
O31 C32 C33 116(5) . .
O31 C32 C35 41(2) . .
C33 C32 C35 76(4) . .
C34 C33 C32 101(4) . .
C34 C33 C35 41(3) . .
C32 C33 C35 60(3) . .
C33 C34 C35 100(4) . .
O31 C35 C34 126(6) . .
O31 C35 C32 43(3) . .
C34 C35 C32 84(3) . .
O31 C35 C33 86(4) . .
C34 C35 C33 40(2) . .
C32 C35 C33 44(2) . .

loop_
_geom_bond_atom_site_label_1
_geom_bond_atom_site_label_2
_geom_bond_distance
_geom_bond_site_symmetry_2
Sm O21 2.410(12) .
Sm O11 2.500(12) .
Sm B4 2.73(2) .
Sm B3 2.73(2) .
Sm C1 2.730(19) 3_657
Sm B3 2.732(19) 3_657
Sm C2 2.735(18) 3_657
Sm B5 2.74(2) 3_657
Sm Br 2.760(2) .
Sm B4 2.83(2) 3_657
Si1 C102 1.85(3) .
Si1 C103 1.85(2) .
Si1 C101 1.86(3) .
Si1 C1 1.88(2) .
Si2 C202 1.84(3) .
Si2 C201 1.86(2) .
Si2 C203 1.87(2) .
Si2 C2 1.89(2) .
C1 C2 1.48(3) .
C1 B5 1.52(3) .
C1 B6 1.69(3) .
C1 Sm 2.730(19) 3_657
C2 B3 1.57(3) .
C2 B6 1.71(3) .
C2 Sm 2.735(18) 3_657
B3 B4 1.59(3) .
B3 B6 1.77(3) .
B3 Sm 2.732(19) 3_657
B4 B5 1.67(3) .
B4 B6 1.77(3) .
B4 Sm 2.83(2) 3_657
B5 B6 1.74(3) .
B5 Sm 2.74(2) 3_657
O11 C12 1.44(2) .
O11 C15 1.44(2) .
C12 C13 1.49(3) .
C13 C14 1.50(3) .
C14 C15 1.49(3) .
O21 C25 1.45(2) .
O21 C22 1.45(2) .
C22 C23 1.47(3) .
C23 C24 1.48(3) .
C24 C25 1.43(3) .
O31 C32 1.22(5) .
O31 C35 1.18(7) .
C32 C33 1.43(6) .
C32 C35 1.79(8) .
C33 C34 1.29(5) .
C33 C35 1.99(7) .
C34 C35 1.31(5) .
